data_4323313
loop_
_publ_author_name
'Matthias Westerhausen'
'Matthias H. Digeser'
'Wolfgang Schwarz'

_publ_section_title
;
 1,3-Bis(trimethylsilyl)-2-phenyl-1-aza-3-phosphapropenide Anions as
 Bidentate Ligands for the Alkaline Earth Metals Magnesium, Calcium,
 Strontium, and Barium
;
_journal_name_full 'Inorganic Chemistry'
_journal_page_first 521
_journal_page_last 527
_journal_paper_doi 10.1021/ic960887t
_journal_volume 36
_journal_year 1997
_chemical_formula_sum 'C42 H78 N2 O4 P2 Si4 Sr'
_chemical_formula_weight 936.98
_chemical_name_systematic
;
 Tris(tetrahydrofuran)strontium =
bis[1,3-bis(trimethylsilyl)-2-phenyl-1-aza-3-phosphapropenide]
;
_space_group_IT_number 2
_symmetry_cell_setting triclinic
_symmetry_space_group_name_Hall '-P 1'
_symmetry_space_group_name_H-M 'P -1'
_atom_sites_solution_hydrogens geom
_atom_sites_solution_primary direct
_atom_sites_solution_secondary difmap
_audit_creation_method SHELXL
_cell_angle_alpha 98.02(3)
_cell_angle_beta 109.67(3)
_cell_angle_gamma 104.18(3)
_cell_formula_units_Z 2
_cell_length_a 11.448(3)
_cell_length_b 15.794(6)
_cell_length_c 16.706(6)
_cell_measurement_temperature 293(2)
_cell_volume 2674.9(18)
_computing_structure_refinement 'SHELXL-93 (Sheldrick, 1993)'
_computing_structure_solution 'SHELXS-86 (Sheldrick, 1990)'
_diffrn_ambient_temperature 293(2)
_diffrn_radiation_monochromator graphite
_diffrn_radiation_source 'fine-focus sealed tube'
_diffrn_radiation_type MoK\a
_diffrn_radiation_wavelength 0.71069
_diffrn_reflns_av_R_equivalents 0.0639
_diffrn_reflns_av_sigmaI/netI 0.0758
_diffrn_reflns_limit_h_max 14
_diffrn_reflns_limit_h_min 0
_diffrn_reflns_limit_k_max 20
_diffrn_reflns_limit_k_min 0
_diffrn_reflns_limit_l_max 20
_diffrn_reflns_limit_l_min -22
_diffrn_reflns_number 5717
_diffrn_reflns_theta_max 27.50
_diffrn_reflns_theta_min 1.66
_exptl_absorpt_coefficient_mu 1.193
_exptl_crystal_density_diffrn 1.163
_exptl_crystal_F_000 1000
_refine_diff_density_max 0.565
_refine_diff_density_min -0.407
_refine_diff_density_rms 0.066
_refine_ls_extinction_method none
_refine_ls_goodness_of_fit_all 1.210
_refine_ls_goodness_of_fit_obs 1.335
_refine_ls_matrix_type full
_refine_ls_number_parameters 543
_refine_ls_number_reflns 5379
_refine_ls_number_restraints 0
_refine_ls_restrained_S_all 1.251
_refine_ls_restrained_S_obs 1.335
_refine_ls_R_factor_all 0.1282
_refine_ls_R_factor_obs 0.0746
_refine_ls_shift/esd_max -0.020
_refine_ls_shift/esd_mean 0.001
_refine_ls_structure_factor_coef Fsqd
_refine_ls_weighting_details 'w=1/[\s^2^(Fo^2^)+(0.0771P)^2^+0.0000P] where P=(Fo^2^+2Fc^2^)/3'
_refine_ls_weighting_scheme calc
_refine_ls_wR_factor_all 0.1861
_refine_ls_wR_factor_obs 0.1563
_reflns_number_observed 3703
_reflns_number_total 5698
_reflns_observed_criterion >2sigma(I)
_cod_data_source_file ic960887t_3.cif
_cod_data_source_block srncp;Compound3
_cod_depositor_comments
;
The following automatic conversions were performed:

'_refine_ls_weighting_scheme' value 'calc
w=1/[\s^2^(Fo^2^)+(0.0771P)^2^+0.0000P] where P=(Fo^2^+2Fc^2^)/3' was
changed to 'calc'. New tag '_refine_ls_weighting_details' was
created. The value of the new tag was set to
'w=1/[\s^2^(Fo^2^)+(0.0771P)^2^+0.0000P] where P=(Fo^2^+2Fc^2^)/3'.

Automatic conversion script
Id: cif_fix_values 3143 2015-03-26 13:38:13Z robertas 
;
_cod_original_cell_volume 2674.9(16)
_cod_database_code 4323313

loop_
_symmetry_equiv_pos_as_xyz
'x, y, z'
'-x, -y, -z'

loop_
_atom_site_aniso_label
_atom_site_aniso_U_11
_atom_site_aniso_U_22
_atom_site_aniso_U_33
_atom_site_aniso_U_23
_atom_site_aniso_U_13
_atom_site_aniso_U_12
Sr 0.0360(5) 0.0308(5) 0.0316(3) 0.0107(3) 0.0135(3) 0.0138(5)
P11 0.0357(15) 0.035(2) 0.0500(12) 0.0156(11) 0.0199(11) 0.014(2)
C12 0.051(9) 0.038(6) 0.028(4) 0.008(4) 0.021(4) -0.001(9)
N13 0.049(9) 0.046(7) 0.045(4) 0.018(4) 0.025(4) 0.010(10)
Si11 0.050(2) 0.036(2) 0.0538(14) 0.0121(13) 0.0296(14) 0.022(2)
C111 0.069(9) 0.046(8) 0.101(9) 0.027(7) 0.061(7) 0.050(10)
C112 0.089(11) 0.073(10) 0.087(8) -0.022(8) 0.044(8) 0.025(14)
C113 0.101(12) 0.089(11) 0.138(11) 0.078(10) 0.079(10) 0.050(12)
C121 0.032(6) 0.052(7) 0.059(5) 0.028(5) 0.016(5) 0.007(7)
C122 0.068(8) 0.069(8) 0.072(6) 0.044(6) 0.043(6) 0.031(8)
C123 0.089(11) 0.112(12) 0.149(12) 0.098(11) 0.080(10) 0.038(10)
C124 0.066(10) 0.064(9) 0.191(16) 0.073(10) 0.075(11) 0.029(9)
C125 0.046(8) 0.049(7) 0.151(12) 0.023(8) 0.020(8) 0.004(9)
C126 0.042(7) 0.044(6) 0.070(6) 0.014(6) 0.013(6) 0.023(8)
Si13 0.039(2) 0.056(2) 0.0431(13) 0.0125(14) 0.0268(13) 0.025(3)
C131 0.043(7) 0.071(8) 0.077(7) 0.021(7) 0.030(6) 0.026(9)
C132 0.086(12) 0.082(10) 0.068(7) 0.018(7) 0.027(8) 0.010(13)
C133 0.076(9) 0.123(13) 0.063(6) 0.044(8) 0.045(7) 0.054(13)
P21 0.045(2) 0.0305(14) 0.0565(14) 0.0060(12) 0.0024(14) 0.016(2)
C22 0.023(5) 0.040(6) 0.042(4) 0.019(4) 0.012(4) 0.026(7)
N23 0.043(6) 0.043(5) 0.037(3) 0.017(3) 0.013(4) 0.006(6)
Si21 0.093(3) 0.042(2) 0.0433(14) 0.0162(14) 0.029(2) 0.041(3)
C211 0.080(9) 0.042(7) 0.066(6) -0.002(5) 0.029(6) 0.006(9)
C213 0.120(20) 0.162(26) 0.096(12) -0.055(16) -0.041(13) 0.074(28)
C221 0.051(7) 0.034(6) 0.035(4) -0.002(4) 0.014(5) 0.012(9)
C222 0.037(6) 0.043(7) 0.046(5) 0.012(5) 0.008(5) 0.034(9)
C223 0.054(9) 0.060(9) 0.086(9) -0.004(8) 0.018(8) 0.040(13)
C224 0.078(12) 0.078(14) 0.070(8) 0.037(9) -0.016(9) 0.056(16)
C225 0.097(14) 0.051(9) 0.047(6) 0.021(6) 0.021(7) 0.034(14)
C226 0.070(8) 0.050(7) 0.049(5) 0.023(5) 0.022(6) 0.016(9)
Si23 0.037(2) 0.034(2) 0.0348(11) 0.0086(11) 0.0118(11) 0.013(2)
C231 0.038(7) 0.037(6) 0.058(5) 0.004(5) 0.018(5) 0.033(9)
C232 0.056(7) 0.056(8) 0.053(5) 0.009(5) 0.017(5) 0.001(9)
C233 0.063(8) 0.047(6) 0.048(5) 0.009(5) 0.024(5) 0.005(8)
O10 0.058(6) 0.058(5) 0.057(4) 0.028(4) 0.033(4) 0.037(7)
C101 0.069(9) 0.072(11) 0.076(7) 0.036(7) 0.052(7) 0.043(11)
C102 0.070(11) 0.079(13) 0.121(10) 0.050(10) 0.078(9) 0.065(12)
C103 0.122(19) 0.162(21) 0.109(11) 0.064(13) 0.065(12) 0.029(20)
C104 0.109(15) 0.122(15) 0.126(12) 0.094(13) 0.082(11) 0.070(15)
O20 0.107(8) 0.048(5) 0.040(3) 0.008(3) 0.022(5) 0.030(8)
C201 0.143(16) 0.071(9) 0.041(5) 0.007(6) 0.030(8) 0.019(14)
C202 0.078(12) 0.105(13) 0.054(6) 0.002(8) 0.027(8) 0.035(16)
C203 0.090(14) 0.079(10) 0.054(6) -0.008(7) 0.011(7) 0.001(13)
O30 0.043(5) 0.067(5) 0.071(4) 0.029(4) 0.003(4) -0.004(6)
C303 0.065(11) 0.151(18) 0.129(12) 0.068(13) 0.004(10) -0.001(15)
C304 0.061(12) 0.129(19) 0.225(27) 0.097(18) 0.004(14) 0.010(16)

loop_
_atom_site_label
_atom_site_type_symbol
_atom_site_fract_x
_atom_site_fract_y
_atom_site_fract_z
_atom_site_U_iso_or_equiv
_atom_site_thermal_displace_type
_atom_site_occupancy
_atom_site_calc_flag
_atom_site_refinement_flags
_atom_site_disorder_group
Sr Sr 0.00966(8) 0.26100(6) 0.74267(5) 0.0317(4) Uani 1 d . .
P11 P 0.0839(2) 0.1028(2) 0.81299(14) 0.0381(12) Uani 1 d . .
C12 C -0.0864(13) 0.0770(7) 0.7971(5) 0.040(6) Uani 1 d . .
N13 N -0.1403(12) 0.1383(6) 0.7878(5) 0.045(7) Uani 1 d . .
Si11 Si 0.1317(3) -0.0222(2) 0.7859(2) 0.0421(14) Uani 1 d . .
C111 C 0.3098(11) 0.0188(8) 0.8072(7) 0.057(6) Uani 1 d . .
H11A H 0.3238(16) 0.0605(42) 0.7757(38) 0.068 Uiso 1 d R .
H11B H 0.3367(23) -0.0285(25) 0.7909(40) 0.068 Uiso 1 d R .
H11C H 0.3561(27) 0.0448(41) 0.8658(32) 0.068 Uiso 1 d R .
C112 C 0.0446(14) -0.0858(10) 0.6677(8) 0.085(9) Uani 1 d . .
H11D H -0.0534(59) -0.1187(53) 0.6545(19) 0.102 Uiso 1 d R .
H11E H 0.0901(56) -0.1333(46) 0.6560(16) 0.102 Uiso 1 d R .
H11F H 0.0502(77) -0.0416(27) 0.6270(24) 0.102 Uiso 1 d R .
C113 C 0.1121(14) -0.1030(9) 0.8560(9) 0.091(8) Uani 1 d . .
H11G H 0.0253(64) -0.1216(50) 0.8507(50) 0.109 Uiso 1 d R .
H11H H 0.1663(82) -0.0748(29) 0.9145(40) 0.109 Uiso 1 d R .
H11I H 0.1350(85) -0.1530(44) 0.8378(41) 0.109 Uiso 1 d R .
C121 C -0.1544(9) -0.0167(7) 0.8017(6) 0.048(5) Uani 1 d . .
C122 C -0.1386(11) -0.0342(8) 0.8841(7) 0.060(6) Uani 1 d . .
H12A H -0.0800(51) 0.0152(42) 0.9407(48) 0.072 Uiso 1 d R .
C123 C -0.2030(14) -0.1201(10) 0.8881(10) 0.099(7) Uani 1 d . .
H12B H -0.1940(19) -0.1327(17) 0.9452(76) 0.119 Uiso 1 d R .
C124 C -0.2777(14) -0.1845(9) 0.8151(12) 0.094(7) Uani 1 d . .
H12C H -0.3219(49) -0.2441(64) 0.8192(12) 0.113 Uiso 1 d R .
C125 C -0.2925(13) -0.1681(8) 0.7326(10) 0.089(7) Uani 1 d . .
H12D H -0.3461(59) -0.2187(55) 0.6770(62) 0.107 Uiso 1 d R .
C126 C -0.2323(11) -0.0820(7) 0.7284(7) 0.052(6) Uani 1 d . .
H12E H -0.2436(17) -0.0714(14) 0.6834(52) 0.063 Uiso 1 d R .
Si13 Si -0.2912(3) 0.1391(2) 0.7910(2) 0.041(2) Uani 1 d . .
C131 C -0.4347(10) 0.0472(8) 0.7048(7) 0.060(6) Uani 1 d . .
H13A H -0.4421(47) -0.0066(31) 0.7206(31) 0.072 Uiso 1 d R .
H13B H -0.4242(44) 0.0415(42) 0.6526(32) 0.072 Uiso 1 d R .
H13C H -0.5090(41) 0.0621(26) 0.6987(37) 0.072 Uiso 1 d R .
C132 C -0.3061(14) 0.2492(8) 0.7746(7) 0.083(9) Uani 1 d . .
H13D H -0.3053(69) 0.2544(22) 0.7243(37) 0.099 Uiso 1 d R .
H13E H -0.2420(58) 0.2912(28) 0.8149(36) 0.099 Uiso 1 d R .
H13F H -0.3782(57) 0.2535(21) 0.7770(47) 0.099 Uiso 1 d R .
C133 C -0.2969(14) 0.1331(12) 0.9002(6) 0.075(8) Uani 1 d . .
H13G H -0.2973(72) 0.0762(40) 0.9095(24) 0.091 Uiso 1 d R .
H13H H -0.3727(62) 0.1439(47) 0.9020(19) 0.091 Uiso 1 d R .
H13I H -0.2240(63) 0.1767(50) 0.9439(26) 0.091 Uiso 1 d R .
P21 P -0.0279(3) 0.4364(2) 0.6977(2) 0.0485(14) Uani 1 d . .
C22 C -0.1595(10) 0.3561(6) 0.6055(5) 0.031(5) Uani 1 d . .
N23 N -0.1753(8) 0.2703(5) 0.5990(4) 0.042(5) Uani 1 d . .
Si21 Si -0.0684(4) 0.5657(2) 0.7157(2) 0.054(2) Uani 1 d . .
C211 C 0.0495(14) 0.6264(8) 0.8295(6) 0.067(6) Uani 1 d . .
H21A H 0.1392(48) 0.6377(46) 0.8326(15) 0.081 Uiso 1 d R .
H21B H 0.0360(63) 0.5896(34) 0.8701(24) 0.081 Uiso 1 d R .
H21C H 0.0349(46) 0.6837(41) 0.8455(21) 0.081 Uiso 1 d R .
C212 C -0.0013(23) 0.6408(15) 0.6483(11) 0.047(4) Uiso 0.50 d P 1
H21D H 0.0960(121) 0.6418(66) 0.6605(68) 0.056 Uiso 0.50 d PR 1
H21E H -0.0028(110) 0.7071(73) 0.6676(62) 0.056 Uiso 0.50 d PR 1
H21F H -0.0590(98) 0.6144(62) 0.5806(70) 0.056 Uiso 0.50 d PR 1
C21A C -0.0977(35) 0.6321(26) 0.6302(20) 0.097(8) Uiso 0.50 d P 2
H21G H -0.0407(153) 0.6214(92) 0.5923(91) 0.117 Uiso 0.50 d PR 2
H21H H -0.0677(172) 0.7027(99) 0.6606(42) 0.117 Uiso 0.50 d PR 2
H21I H -0.1993(150) 0.6104(99) 0.5876(97) 0.117 Uiso 0.50 d PR 2
C213 C -0.2317(19) 0.5540(15) 0.7104(9) 0.152(20) Uani 1 d . .
H21J H -0.2881(63) 0.5258(83) 0.6570(60) 0.183 Uiso 1 d R .
H21K H -0.2394(42) 0.6076(57) 0.7240(80) 0.183 Uiso 1 d R .
H21L H -0.2472(49) 0.5231(77) 0.7475(70) 0.183 Uiso 1 d R .
C221 C -0.2459(10) 0.3888(7) 0.5366(5) 0.042(6) Uani 1 d . .
C222 C -0.3744(11) 0.3770(8) 0.5209(6) 0.040(6) Uani 1 d . .
H22A H -0.4106(29) 0.3492(23) 0.5568(28) 0.048 Uiso 1 d R .
C223 C -0.4540(15) 0.4049(9) 0.4542(8) 0.067(8) Uani 1 d . .
H22B H -0.5287(113) 0.3990(11) 0.4476(13) 0.081 Uiso 1 d R .
C224 C -0.4028(16) 0.4431(11) 0.3982(8) 0.080(11) Uani 1 d . .
H22C H -0.4527(80) 0.4606(29) 0.3542(69) 0.096 Uiso 1 d R .
C225 C -0.2756(17) 0.4537(10) 0.4112(7) 0.064(9) Uani 1 d . .
H22D H -0.2425(38) 0.4790(26) 0.3736(37) 0.077 Uiso 1 d R .
C226 C -0.1948(13) 0.4281(7) 0.4785(6) 0.056(6) Uani 1 d . .
H22E H -0.1075(94) 0.4364(10) 0.4860(10) 0.067 Uiso 1 d R .
Si23 Si -0.2843(3) 0.1787(2) 0.51252(14) 0.0353(14) Uani 1 d . .
C231 C -0.2202(11) 0.0809(6) 0.5332(6) 0.041(5) Uani 1 d . .
H23A H -0.1453(40) 0.0918(15) 0.5309(30) 0.049 Uiso 1 d R .
H23B H -0.2718(34) 0.0336(23) 0.4945(24) 0.049 Uiso 1 d R .
H23C H -0.2148(40) 0.0734(20) 0.5834(25) 0.049 Uiso 1 d R .
C232 C -0.4526(9) 0.1503(7) 0.5102(6) 0.060(6) Uani 1 d . .
H23D H -0.4503(11) 0.1523(45) 0.5593(29) 0.072 Uiso 1 d R .
H23E H -0.4947(33) 0.1003(36) 0.4796(40) 0.072 Uiso 1 d R .
H23F H -0.4865(31) 0.1862(34) 0.4905(44) 0.072 Uiso 1 d R .
C233 C -0.2924(13) 0.1937(7) 0.4022(6) 0.055(6) Uani 1 d . .
H23G H -0.2090(44) 0.2115(49) 0.4025(16) 0.066 Uiso 1 d R .
H23H H -0.3318(62) 0.2373(41) 0.3884(21) 0.066 Uiso 1 d R .
H23I H -0.3410(71) 0.1399(30) 0.3608(22) 0.066 Uiso 1 d R .
O10 O 0.1048(8) 0.2260(6) 0.6248(5) 0.049(4) Uani 1 d . .
C101 C 0.1084(13) 0.2770(10) 0.5608(7) 0.059(7) Uani 1 d . .
H10A H 0.1080(13) 0.3425(43) 0.5821(14) 0.071 Uiso 1 d R .
H10B H 0.0286(54) 0.2456(22) 0.5013(39) 0.071 Uiso 1 d R .
C102 C 0.2378(15) 0.2777(11) 0.5516(10) 0.068(9) Uani 1 d . .
H10C H 0.2266(16) 0.2724(11) 0.4849(39) 0.082 Uiso 1 d R .
H10D H 0.3132(45) 0.3388(38) 0.5908(23) 0.082 Uiso 1 d R .
C103 C 0.2685(21) 0.1986(14) 0.5807(10) 0.125(15) Uani 1 d . .
H10E H 0.2643(21) 0.1533(49) 0.5314(51) 0.150 Uiso 1 d R .
H10F H 0.3570(96) 0.2174(23) 0.6279(50) 0.150 Uiso 1 d R .
C104 C 0.1700(16) 0.1630(13) 0.6153(11) 0.096(10) Uani 1 d . .
H10G H 0.1111(51) 0.1118(47) 0.5769(35) 0.115 Uiso 1 d R .
H10H H 0.2068(35) 0.1497(19) 0.6671(43) 0.115 Uiso 1 d R .
O20 O 0.0522(9) 0.3336(5) 0.9033(4) 0.066(5) Uani 1 d . .
C201 C 0.0731(16) 0.2906(9) 0.9737(6) 0.090(10) Uani 1 d . .
H20A H 0.0932(20) 0.2320(49) 0.9569(15) 0.108 Uiso 1 d R .
H20B H -0.0088(71) 0.2747(16) 0.9885(14) 0.108 Uiso 1 d R .
C202 C 0.1852(15) 0.3534(10) 1.0493(7) 0.079(10) Uani 1 d . .
H20C H 0.2645(71) 0.3433(13) 1.0524(8) 0.095 Uiso 1 d R .
H20D H 0.1742(18) 0.3490(11) 1.1023(48) 0.095 Uiso 1 d R .
C203 C 0.1815(16) 0.4434(9) 1.0294(7) 0.087(10) Uani 1 d . .
H20E H 0.1451(28) 0.4754(26) 1.0685(30) 0.104 Uiso 1 d R .
H20F H 0.2738(72) 0.4835(32) 1.0413(11) 0.104 Uiso 1 d R .
C204 C 0.1029(28) 0.4272(17) 0.9413(13) 0.082(7) Uiso 0.65 d P 1
H20G H 0.1512(78) 0.4571(44) 0.9113(44) 0.098 Uiso 0.65 d PR 1
H20H H 0.0318(91) 0.4500(36) 0.9365(15) 0.098 Uiso 0.65 d PR 1
C20A C 0.0425(32) 0.4151(21) 0.9433(15) 0.038(6) Uiso 0.35 d P 2
H20I H -0.0340(130) 0.4051(25) 0.9596(29) 0.045 Uiso 0.35 d PR 2
H20J H 0.0412(33) 0.4590(71) 0.9067(58) 0.045 Uiso 0.35 d PR 2
O30 O 0.2574(7) 0.3556(5) 0.8122(4) 0.069(4) Uani 1 d . .
C301 C 0.3118(26) 0.4526(18) 0.8214(15) 0.081(6) Uiso 0.65 d P 1
H30A H 0.2740(43) 0.5119(58) 0.8795(56) 0.098 Uiso 0.65 d PR 1
H30B H 0.2666(48) 0.4698(25) 0.7320(80) 0.098 Uiso 0.65 d PR 1
C302 C 0.4572(24) 0.4663(15) 0.8514(13) 0.069(5) Uiso 0.65 d P 1
H30C H 0.4891(43) 0.4688(16) 0.8070(47) 0.082 Uiso 0.65 d PR 1
H30D H 0.4990(53) 0.5207(64) 0.8936(50) 0.082 Uiso 0.65 d PR 1
C30A C 0.3238(21) 0.4274(16) 0.7830(14) 0.026(4) Uiso 0.35 d P 2
H30E H 0.3034(65) 0.4167(38) 0.7451(120) 0.031 Uiso 0.35 d PR 2
H30F H 0.3160(31) 0.4614(103) 0.7935(30) 0.031 Uiso 0.35 d PR 2
C30B C 0.4531(36) 0.4312(27) 0.8119(22) 0.060(8) Uiso 0.35 d P 2
H30G H 0.5258(108) 0.5187(116) 0.8367(37) 0.072 Uiso 0.35 d PR 2
H30H H 0.4855(60) 0.3880(68) 0.7512(87) 0.072 Uiso 0.35 d PR 2
C303 C 0.4795(14) 0.3908(12) 0.8902(10) 0.127(12) Uani 1 d . .
H30I H 0.5308(63) 0.3638(33) 0.8679(26) 0.152 Uiso 1 d R .
H30J H 0.5228(53) 0.4109(27) 0.9518(75) 0.152 Uiso 1 d R .
C304 C 0.3528(15) 0.3272(13) 0.8662(12) 0.151(16) Uani 1 d . .
H30K H 0.3515(15) 0.3002(114) 0.8531(60) 0.181 Uiso 1 d R .
H30L H 0.3452(34) 0.3248(13) 0.8904(104) 0.181 Uiso 1 d R .
O01 O 0.4202(20) 0.6936(12) 0.8348(10) 0.169(5) Uiso 1 d . .
C011 C 0.3929(21) 0.7885(12) 0.8268(9) 0.107(4) Uiso 1 d . .
H01A H 0.4288(21) 0.8151(12) 0.7878(9) 0.128 Uiso 1 calc R .
H01B H 0.3000(21) 0.7807(12) 0.8053(9) 0.128 Uiso 1 calc R .
C012 C 0.4628(23) 0.8466(14) 0.9208(12) 0.137(6) Uiso 1 d . .
H01C H 0.4017(23) 0.8597(14) 0.9454(12) 0.164 Uiso 1 calc R .
H01D H 0.5257(23) 0.9024(14) 0.9248(12) 0.164 Uiso 1 calc R .
C013 C 0.5355(24) 0.7766(16) 0.9684(14) 0.155(7) Uiso 1 d . .
H01E H 0.6292(24) 0.8058(16) 0.9942(14) 0.186 Uiso 1 calc R .
H01G H 0.5070(24) 0.7641(16) 1.0152(14) 0.186 Uiso 1 calc R .
C014 C 0.5112(19) 0.7061(12) 0.9170(10) 0.106(4) Uiso 1 d . .
H01F H 0.4809(19) 0.6570(12) 0.9415(10) 0.128 Uiso 1 calc R .
H01H H 0.5917(19) 0.7022(12) 0.9118(10) 0.128 Uiso 1 calc R .

loop_
_atom_type_symbol
_atom_type_description
_atom_type_scat_dispersion_real
_atom_type_scat_dispersion_imag
_atom_type_scat_source
C C 0.0033 0.0016 'International Tables Vol C Tables 4.2.6.8 and 6.1.1.4'
H H 0.0000 0.0000 'International Tables Vol C Tables 4.2.6.8 and 6.1.1.4'
N N 0.0061 0.0033 'International Tables Vol C Tables 4.2.6.8 and 6.1.1.4'
O O 0.0106 0.0060 'International Tables Vol C Tables 4.2.6.8 and 6.1.1.4'
Si Si 0.0817 0.0704 'International Tables Vol C Tables 4.2.6.8 and 6.1.1.4'
P P 0.1023 0.0942 'International Tables Vol C Tables 4.2.6.8 and 6.1.1.4'
Sr Sr -1.5307 3.2498 'International Tables Vol C Tables 4.2.6.8 and 6.1.1.4'

loop_
_geom_angle_atom_site_label_1
_geom_angle_atom_site_label_2
_geom_angle_atom_site_label_3
_geom_angle
_geom_angle_site_symmetry_1
_geom_angle_site_symmetry_3
_geom_angle_publ_flag
O20 Sr O10 148.4(3) . . ?
O20 Sr O30 75.2(3) . . ?
O10 Sr O30 73.7(2) . . ?
O20 Sr N13 75.5(2) . . ?
O10 Sr N13 124.5(3) . . ?
O30 Sr N13 134.3(3) . . ?
O20 Sr N23 126.3(4) . . ?
O10 Sr N23 78.8(3) . . ?
O30 Sr N23 128.2(2) . . ?
N13 Sr N23 97.5(3) . . ?
O20 Sr P21 87.6(2) . . ?
O10 Sr P21 94.5(2) . . ?
O30 Sr P21 83.8(2) . . ?
N13 Sr P21 128.9(4) . . ?
N23 Sr P21 55.4(2) . . ?
O20 Sr P11 86.1(2) . . ?
O10 Sr P11 87.8(2) . . ?
O30 Sr P11 88.8(2) . . ?
N13 Sr P11 55.0(3) . . ?
N23 Sr P11 133.4(2) . . ?
P21 Sr P11 171.23(6) . . ?
O20 Sr C12 83.0(2) . . ?
O10 Sr C12 107.7(3) . . ?
O30 Sr C12 119.5(3) . . ?
N13 Sr C12 22.4(5) . . ?
N23 Sr C12 110.4(2) . . ?
P21 Sr C12 151.2(3) . . ?
P11 Sr C12 33.3(3) . . ?
O20 Sr C22 111.3(3) . . ?
O10 Sr C22 85.3(3) . . ?
O30 Sr C22 111.1(2) . . ?
N13 Sr C22 112.0(3) . . ?
N23 Sr C22 22.7(2) . . ?
P21 Sr C22 32.71(14) . . ?
P11 Sr C22 156.06(14) . . ?
C12 Sr C22 129.5(3) . . ?
C12 P11 Si11 110.3(4) . . ?
C12 P11 Sr 77.1(4) . . ?
Si11 P11 Sr 146.86(11) . . ?
N13 C12 C121 123.7(14) . . ?
N13 C12 P11 119.3(7) . . ?
C121 C12 P11 116.9(11) . . ?
N13 C12 Sr 52.1(5) . . ?
C121 C12 Sr 167.1(6) . . ?
P11 C12 Sr 69.6(2) . . ?
C12 N13 Si13 128.9(7) . . ?
C12 N13 Sr 105.5(10) . . ?
Si13 N13 Sr 125.2(7) . . ?
C113 Si11 C111 106.8(6) . . ?
C113 Si11 C112 108.6(6) . . ?
C111 Si11 C112 106.9(6) . . ?
C113 Si11 P11 117.8(6) . . ?
C111 Si11 P11 103.4(4) . . ?
C112 Si11 P11 112.5(7) . . ?
Si11 C111 H11A 109.4(4) . . ?
Si11 C111 H11B 109.9(4) . . ?
H11A C111 H11B 109.5 . . ?
Si11 C111 H11C 109.2(4) . . ?
H11A C111 H11C 109.46(10) . . ?
H11B C111 H11C 109.5 . . ?
Si11 C112 H11D 110.2(5) . . ?
Si11 C112 H11E 108.1(7) . . ?
H11D C112 H11E 109.4 . . ?
Si11 C112 H11F 110.1(5) . . ?
H11D C112 H11F 109.5 . . ?
H11E C112 H11F 109.5 . . ?
Si11 C113 H11G 109.5(5) . . ?
Si11 C113 H11H 109.6(4) . . ?
H11G C113 H11H 109.44(6) . . ?
Si11 C113 H11I 109.4(5) . . ?
H11G C113 H11I 109.45(13) . . ?
H11H C113 H11I 109.4 . . ?
C126 C121 C122 119.7(8) . . ?
C126 C121 C12 121.3(7) . . ?
C122 C121 C12 118.9(8) . . ?
C123 C122 C121 118.8(10) . . ?
C123 C122 H12A 120.6(7) . . ?
C121 C122 H12A 120.6(5) . . ?
C124 C123 C122 120.7(11) . . ?
C124 C123 H12B 119.8(7) . . ?
C122 C123 H12B 119.4(7) . . ?
C123 C124 C125 120.9(9) . . ?
C123 C124 H12C 119.5(7) . . ?
C125 C124 H12C 119.5(7) . . ?
C126 C125 C124 118.4(11) . . ?
C126 C125 H12D 121.1(7) . . ?
C124 C125 H12D 120.5(7) . . ?
C121 C126 C125 121.3(10) . . ?
C121 C126 H12E 119.5(5) . . ?
C125 C126 H12E 119.2(7) . . ?
N13 Si13 C132 105.7(5) . . ?
N13 Si13 C133 112.1(7) . . ?
C132 Si13 C133 106.6(8) . . ?
N13 Si13 C131 114.0(6) . . ?
C132 Si13 C131 109.5(7) . . ?
C133 Si13 C131 108.6(4) . . ?
Si13 C131 H13A 110.7(4) . . ?
Si13 C131 H13B 109.5(3) . . ?
H13A C131 H13B 109.3 . . ?
Si13 C131 H13C 108.7(5) . . ?
H13A C131 H13C 109.20(8) . . ?
H13B C131 H13C 109.3 . . ?
Si13 C132 H13D 109.6(4) . . ?
Si13 C132 H13E 109.6(4) . . ?
H13D C132 H13E 109.48(12) . . ?
Si13 C132 H13F 109.3(5) . . ?
H13D C132 H13F 109.5 . . ?
H13E C132 H13F 109.5 . . ?
Si13 C133 H13G 109.9(6) . . ?
Si13 C133 H13H 109.0(6) . . ?
H13G C133 H13H 109.45(7) . . ?
Si13 C133 H13I 109.5(3) . . ?
H13G C133 H13I 109.47(10) . . ?
H13H C133 H13I 109.47(8) . . ?
C22 P21 Si21 109.9(5) . . ?
C22 P21 Sr 79.9(4) . . ?
Si21 P21 Sr 156.38(15) . . ?
N23 C22 C221 121.6(7) . . ?
N23 C22 P21 119.2(8) . . ?
C221 C22 P21 119.2(7) . . ?
N23 C22 Sr 51.8(5) . . ?
C221 C22 Sr 173.4(6) . . ?
P21 C22 Sr 67.4(3) . . ?
C22 N23 Si23 128.9(7) . . ?
C22 N23 Sr 105.5(5) . . ?
Si23 N23 Sr 125.4(5) . . ?
C213 Si21 C211 108.6(8) . . ?
C213 Si21 C21A 88.4(15) . . ?
C211 Si21 C21A 118.2(10) . . ?
C213 Si21 C212 118.6(13) . . ?
C211 Si21 C212 100.9(6) . . ?
C213 Si21 P21 113.5(8) . . ?
C211 Si21 P21 102.8(6) . . ?
C21A Si21 P21 124.2(15) . . ?
C212 Si21 P21 110.4(10) . . ?
Si21 C211 H21A 109.9(6) . . ?
Si21 C211 H21B 109.4(3) . . ?
H21A C211 H21B 109.5 . . ?
Si21 C211 H21C 109.2(6) . . ?
H21A C211 H21C 109.44(9) . . ?
H21B C211 H21C 109.5 . . ?
Si21 C212 H21D 108.7(9) . . ?
Si21 C212 H21E 109.7(9) . . ?
H21D C212 H21E 109.4(2) . . ?
Si21 C212 H21F 110.1(5) . . ?
H21D C212 H21F 109.45(6) . . ?
H21E C212 H21F 109.4 . . ?
Si21 C212 H21G 115.1(94) . . ?
Si21 C212 H21H 93.3(48) . . ?
H21G C212 H21H 98.0(100) . . ?
Si21 C21A H21E 102.9(44) . . ?
Si21 C21A H21F 112.6(78) . . ?
H21E C21A H21F 92.0(65) . . ?
Si21 C21A H21G 108.1(15) . . ?
Si21 C21A H21H 110.4(11) . . ?
H21G C21A H21H 109.1(2) . . ?
Si21 C21A H21I 110.7(9) . . ?
H21G C21A H21I 109.35(11) . . ?
H21H C21A H21I 109.19(10) . . ?
Si21 C213 H21J 109.4(5) . . ?
Si21 C213 H21K 109.5(8) . . ?
H21J C213 H21K 109.5 . . ?
Si21 C213 H21L 109.5(7) . . ?
H21J C213 H21L 109.5(2) . . ?
H21K C213 H21L 109.5 . . ?
C222 C221 C226 117.6(12) . . ?
C222 C221 C22 123.8(8) . . ?
C226 C221 C22 118.3(11) . . ?
C221 C222 C223 122.7(10) . . ?
C221 C222 H22A 118.9(7) . . ?
C223 C222 H22A 118.3(7) . . ?
C222 C223 C224 118.9(15) . . ?
C222 C223 H22B 120.8(7) . . ?
C224 C223 H22B 120.3(11) . . ?
C225 C224 C223 119.4(16) . . ?
C225 C224 H22C 120.2(9) . . ?
C223 C224 H22C 120.4(10) . . ?
C224 C225 C226 122.2(11) . . ?
C224 C225 H22D 118.8(9) . . ?
C226 C225 H22D 119.0(8) . . ?
C225 C226 C221 119.0(13) . . ?
C225 C226 H22E 120.4(8) . . ?
C221 C226 H22E 120.6(8) . . ?
N23 Si23 C232 112.5(5) . . ?
N23 Si23 C233 114.1(3) . . ?
C232 Si23 C233 107.9(5) . . ?
N23 Si23 C231 105.2(5) . . ?
C232 Si23 C231 108.9(5) . . ?
C233 Si23 C231 108.0(6) . . ?
Si23 C231 H23A 109.6(3) . . ?
Si23 C231 H23B 109.4(3) . . ?
H23A C231 H23B 109.5 . . ?
Si23 C231 H23C 109.4(3) . . ?
H23A C231 H23C 109.5 . . ?
H23B C231 H23C 109.5 . . ?
Si23 C232 H23D 109.7(3) . . ?
Si23 C232 H23E 109.6(3) . . ?
H23D C232 H23E 109.42(7) . . ?
Si23 C232 H23F 109.3(4) . . ?
H23D C232 H23F 109.4 . . ?
H23E C232 H23F 109.4 . . ?
Si23 C233 H23G 109.8(4) . . ?
Si23 C233 H23H 109.2(5) . . ?
H23G C233 H23H 109.5 . . ?
Si23 C233 H23I 109.4(2) . . ?
H23G C233 H23I 109.5 . . ?
H23H C233 H23I 109.5 . . ?
C104 O10 C101 107.3(11) . . ?
C104 O10 Sr 129.0(7) . . ?
C101 O10 Sr 123.4(10) . . ?
O10 C101 C102 103.0(15) . . ?
O10 C101 H10A 111.5(8) . . ?
C102 C101 H10A 111.2(9) . . ?
O10 C101 H10B 110.7(5) . . ?
C102 C101 H10B 111.4(7) . . ?
H10A C101 H10B 109.0 . . ?
C103 C102 C101 106.2(10) . . ?
C103 C102 H10C 110.4(9) . . ?
C101 C102 H10C 109.9(8) . . ?
C103 C102 H10D 111.3(9) . . ?
C101 C102 H10D 110.5(9) . . ?
H10C C102 H10D 108.6 . . ?
C104 C103 C102 104.6(22) . . ?
C104 C103 H10E 111.6(12) . . ?
C102 C103 H10E 111.4(9) . . ?
C104 C103 H10F 109.9(10) . . ?
C102 C103 H10F 110.3(9) . . ?
H10E C103 H10F 109.1 . . ?
O10 C104 C103 109.4(14) . . ?
O10 C104 H10G 108.6(8) . . ?
C103 C104 H10G 108.9(11) . . ?
O10 C104 H10H 110.7(8) . . ?
C103 C104 H10H 111.0(11) . . ?
H10G C104 H10H 108.1 . . ?
C204 O20 C201 106.6(10) . . ?
C20A O20 C201 100.6(13) . . ?
C204 O20 Sr 124.2(9) . . ?
C20A O20 Sr 132.8(12) . . ?
C201 O20 Sr 126.0(8) . . ?
O20 C201 C202 107.3(8) . . ?
O20 C201 H20A 110.2(8) . . ?
C202 C201 H20A 109.9(11) . . ?
O20 C201 H20B 110.4(9) . . ?
C202 C201 H20B 110.5(9) . . ?
H20A C201 H20B 108.45(13) . . ?
C201 C202 C203 101.8(13) . . ?
C201 C202 H20C 111.7(11) . . ?
C203 C202 H20C 111.1(10) . . ?
C201 C202 H20D 111.1(7) . . ?
C203 C202 H20D 111.6(8) . . ?
H20C C202 H20D 109.2 . . ?
C204 C203 C202 107.5(15) . . ?
C202 C203 C20A 102.2(14) . . ?
C204 C203 H20E 111.1(19) . . ?
C202 C203 H20E 109.8(9) . . ?
C20A C203 H20E 92.1(16) . . ?
C204 C203 H20F 109.7(11) . . ?
C202 C203 H20F 110.3(10) . . ?
C20A C203 H20F 131.8(9) . . ?
H20E C203 H20F 108.4(2) . . ?
C203 C204 O20 109.9(20) . . ?
C203 C204 H20G 110.3(11) . . ?
O20 C204 H20G 110.7(11) . . ?
C203 C204 H20H 109.0(19) . . ?
O20 C204 H20H 108.6(15) . . ?
H20G C204 H20H 108.3 . . ?
C203 C204 H20J 133.2(38) . . ?
O20 C204 H20J 109.6(34) . . ?
O20 C20A C203 96.5(26) . . ?
O20 C20A H20G 82.7(25) . . ?
C203 C20A H20G 74.3(21) . . ?
O20 C20A H20H 143.6(45) . . ?
C203 C20A H20H 107.1(60) . . ?
H20G C20A H20H 77.7(76) . . ?
O20 C20A H20I 111.9(11) . . ?
C203 C20A H20I 112.5(12) . . ?
O20 C20A H20J 112.6(10) . . ?
C203 C20A H20J 112.7(10) . . ?
H20I C20A H20J 110.0 . . ?
C304 O30 C30A 106.4(13) . . ?
C304 O30 C301 108.4(13) . . ?
C304 O30 Sr 123.4(7) . . ?
C30A O30 Sr 127.6(10) . . ?
C301 O30 Sr 126.1(13) . . ?
O30 C301 C302 102.5(27) . . ?
O30 C301 H30A 114.9(12) . . ?
C302 C301 H30A 114.9(15) . . ?
O30 C301 H30B 107.8(9) . . ?
C302 C301 H30B 107.5(12) . . ?
H30A C301 H30B 108.7 . . ?
O30 C301 H30E 76.4(22) . . ?
O30 C301 H30F 115.2(100) . . ?
H30E C301 H30F 39.4(100) . . ?
C303 C302 C301 106.2(14) . . ?
C303 C302 H30C 110.3(14) . . ?
C301 C302 H30C 114.4(12) . . ?
C303 C302 H30D 110.7(10) . . ?
C301 C302 H30D 106.5(16) . . ?
H30C C302 H30D 108.8(2) . . ?
C303 C302 H30F 119.7(46) . . ?
C303 C302 H30G 129.4(43) . . ?
H30F C302 H30G 107.7(44) . . ?
C30B C30A O30 107.1(25) . . ?
O30 C30A H30B 124.1(23) . . ?
C30B C30A H30E 106.5(19) . . ?
O30 C30A H30E 107.4(8) . . ?
C30B C30A H30F 113.6(22) . . ?
O30 C30A H30F 113.3(13) . . ?
H30E C30A H30F 108.60(10) . . ?
C30A C30B C303 106.8(21) . . ?
C303 C30B H30C 128.8(58) . . ?
C30A C30B H30G 107.7(21) . . ?
C303 C30B H30G 109.7(13) . . ?
C30A C30B H30H 114.2(20) . . ?
C303 C30B H30H 110.0(22) . . ?
H30G C30B H30H 108.4 . . ?
C304 C303 C302 106.0(18) . . ?
C304 C303 C30B 99.4(16) . . ?
C304 C303 H30I 109.9(12) . . ?
C302 C303 H30I 110.9(14) . . ?
C30B C303 H30I 86.4(22) . . ?
C304 C303 H30J 111.0(10) . . ?
C302 C303 H30J 110.4(10) . . ?
C30B C303 H30J 137.9(15) . . ?
H30I C303 H30J 108.66(12) . . ?
O30 C304 C303 110.7(14) . . ?
O30 C304 H30K 110.6(10) . . ?
C303 C304 H30K 110.0(12) . . ?
O30 C304 H30L 108.5(9) . . ?
C303 C304 H30L 108.9(9) . . ?
H30K C304 H30L 108.02(7) . . ?
C014 O01 C011 107.7(15) . . ?
C012 C011 O01 103.6(17) . . ?
C012 C011 H01A 111.0(8) . . ?
O01 C011 H01A 111.0(11) . . ?
C012 C011 H01B 111.1(15) . . ?
O01 C011 H01B 111.0(11) . . ?
H01A C011 H01B 109.0 . . ?
C011 C012 C013 99.3(19) . . ?
C011 C012 H01C 111.9(14) . . ?
C013 C012 H01C 111.9(13) . . ?
C011 C012 H01D 111.9(8) . . ?
C013 C012 H01D 111.9(9) . . ?
H01C C012 H01D 109.60(6) . . ?
C014 C013 C012 112.5(20) . . ?
C014 C013 H01E 109.1(18) . . ?
C012 C013 H01E 109.1(9) . . ?
C014 C013 H01G 109.1(12) . . ?
C012 C013 H01G 109.1(13) . . ?
H01E C013 H01G 107.8 . . ?
C013 C014 O01 115.9(26) . . ?
C013 C014 H01F 108.3(12) . . ?
O01 C014 H01F 108.3(7) . . ?
C013 C014 H01H 108.3(18) . . ?
O01 C014 H01H 108.3(14) . . ?
H01F C014 H01H 107.4 . . ?

loop_
_geom_bond_atom_site_label_1
_geom_bond_atom_site_label_2
_geom_bond_distance
_geom_bond_site_symmetry_2
_geom_bond_publ_flag
Sr O20 2.596(7) . ?
Sr O10 2.609(9) . ?
Sr O30 2.617(6) . ?
Sr N13 2.631(7) . ?
Sr N23 2.663(8) . ?
Sr P21 3.062(4) . ?
Sr P11 3.088(3) . ?
Sr C12 3.213(8) . ?
Sr C22 3.264(11) . ?
P11 C12 1.808(15) . ?
P11 Si11 2.202(5) . ?
C12 N13 1.27(2) . ?
C12 C121 1.520(10) . ?
N13 Si13 1.75(2) . ?
Si11 C113 1.871(10) . ?
Si11 C111 1.872(11) . ?
Si11 C112 1.880(11) . ?
C111 H11A 0.92(5) . ?
C111 H11B 0.92(5) . ?
C111 H11C 0.92(5) . ?
C112 H11D 1.05(6) . ?
C112 H11E 1.05(6) . ?
C112 H11F 1.05(6) . ?
C113 H11G 0.93(6) . ?
C113 H11H 0.93(6) . ?
C113 H11I 0.93(6) . ?
C121 C126 1.349(12) . ?
C121 C122 1.402(12) . ?
C122 C123 1.399(13) . ?
C122 H12A 1.03(9) . ?
C123 C124 1.33(2) . ?
C123 H12B 0.98(12) . ?
C124 C125 1.40(2) . ?
C124 H12C 0.98(10) . ?
C125 C126 1.390(12) . ?
C125 H12D 1.02(11) . ?
C126 H12E 0.77(9) . ?
Si13 C132 1.84(2) . ?
Si13 C133 1.863(9) . ?
Si13 C131 1.880(8) . ?
C131 H13A 0.92(5) . ?
C131 H13B 0.92(5) . ?
C131 H13C 0.92(5) . ?
C132 H13D 0.86(5) . ?
C132 H13E 0.86(5) . ?
C132 H13F 0.86(5) . ?
C133 H13G 0.93(5) . ?
C133 H13H 0.93(5) . ?
C133 H13I 0.93(5) . ?
P21 C22 1.792(8) . ?
P21 Si21 2.204(6) . ?
C22 N23 1.306(14) . ?
C22 C221 1.49(2) . ?
N23 Si23 1.748(6) . ?
Si21 C213 1.80(3) . ?
Si21 C211 1.867(9) . ?
Si21 C21A 1.88(3) . ?
Si21 C212 1.94(2) . ?
C211 H21A 0.98(5) . ?
C211 H21B 0.98(5) . ?
C211 H21C 0.98(5) . ?
C212 H21D 1.06(11) . ?
C212 H21E 1.06(11) . ?
C212 H21F 1.06(11) . ?
C212 H21G 0.86(15) . ?
C212 H21H 1.41(15) . ?
C21A H21G 1.07(14) . ?
C21A H21H 1.08(14) . ?
C21A H21I 1.08(14) . ?
C213 H21J 0.88(9) . ?
C213 H21K 0.88(9) . ?
C213 H21L 0.88(9) . ?
C221 C222 1.36(2) . ?
C221 C226 1.429(11) . ?
C222 C223 1.38(2) . ?
C222 H22A 0.94(7) . ?
C223 C224 1.39(2) . ?
C223 H22B 0.80(11) . ?
C224 C225 1.36(3) . ?
C224 H22C 0.89(14) . ?
C225 C226 1.38(2) . ?
C225 H22D 0.93(9) . ?
C226 H22E 0.94(10) . ?
Si23 C232 1.853(11) . ?
Si23 C233 1.866(8) . ?
Si23 C231 1.892(14) . ?
C231 H23A 0.85(4) . ?
C231 H23B 0.85(4) . ?
C231 H23C 0.85(4) . ?
C232 H23D 0.81(5) . ?
C232 H23E 0.81(5) . ?
C232 H23F 0.81(5) . ?
C233 H23G 0.93(4) . ?
C233 H23H 0.93(4) . ?
C233 H23I 0.93(4) . ?
O10 C104 1.40(2) . ?
O10 C101 1.432(13) . ?
C101 C102 1.54(3) . ?
C101 H10A 1.05(7) . ?
C101 H10B 1.05(7) . ?
C102 C103 1.48(3) . ?
C102 H10C 1.07(6) . ?
C102 H10D 1.07(6) . ?
C103 C104 1.46(2) . ?
C103 H10E 0.99(10) . ?
C103 H10F 0.99(10) . ?
C104 H10G 0.90(8) . ?
C104 H10H 0.90(7) . ?
O20 C204 1.41(3) . ?
O20 C20A 1.41(4) . ?
O20 C201 1.419(13) . ?
C201 C202 1.470(14) . ?
C201 H20A 1.03(8) . ?
C201 H20B 1.03(8) . ?
C202 C203 1.51(2) . ?
C202 H20C 0.94(8) . ?
C202 H20D 0.94(8) . ?
C203 C204 1.39(2) . ?
C203 C20A 1.65(3) . ?
C203 H20E 1.03(7) . ?
C203 H20F 1.03(8) . ?
C204 H20G 0.95(13) . ?
C204 H20H 0.95(13) . ?
C204 H20J 1.03(13) . ?
C20A H20I 0.99(15) . ?
C20A H20J 0.99(15) . ?
O30 C304 1.38(2) . ?
O30 C30A 1.44(2) . ?
O30 C301 1.47(2) . ?
C301 C302 1.52(4) . ?
C301 H30A 1.49(13) . ?
C301 H30B 1.49(13) . ?
C301 H30E 1.28(16) . ?
C301 H30F 0.52(2) . ?
C302 C303 1.47(3) . ?
C302 H30C 0.93(10) . ?
C302 H30D 0.93(10) . ?
C302 H30F 1.56(7) . ?
C302 H30G 1.11(15) . ?
C30A C30B 1.38(6) . ?
C30A H30E 0.58(18) . ?
C30A H30F 0.58(18) . ?
C30B C303 1.51(4) . ?
C30B H30G 1.35(18) . ?
C30B H30H 1.35(18) . ?
C303 C304 1.43(2) . ?
C303 H30I 0.94(11) . ?
C303 H30J 0.94(11) . ?
C304 H30K 0.45(20) . ?
C304 H30L 0.45(19) . ?
O01 C014 1.37(2) . ?
O01 C011 1.62(4) . ?
C011 C012 1.53(2) . ?
C011 H01A 0.97 . ?
C011 H01B 0.97 . ?
C012 C013 1.67(4) . ?
C012 H01C 0.97 . ?
C012 H01D 0.97 . ?
C013 C014 1.21(3) . ?
C013 H01E 0.97 . ?
C013 H01G 0.97 . ?
C014 H01F 0.97 . ?
C014 H01H 0.97 . ?

loop_
_geom_torsion_atom_site_label_1
_geom_torsion_atom_site_label_2
_geom_torsion_atom_site_label_3
_geom_torsion_atom_site_label_4
_geom_torsion
_geom_torsion_site_symmetry_1
_geom_torsion_site_symmetry_2
_geom_torsion_site_symmetry_3
_geom_torsion_site_symmetry_4
_geom_torsion_publ_flag
O20 Sr P11 C12 83.2(3) . . . . ?
O10 Sr P11 C12 -127.8(3) . . . . ?
O30 Sr P11 C12 158.4(3) . . . . ?
N13 Sr P11 C12 8.2(4) . . . . ?
N23 Sr P11 C12 -55.5(4) . . . . ?
P21 Sr P11 C12 127.1(6) . . . . ?
C12 Sr P11 C12 0.000(3) . . . . ?
C22 Sr P11 C12 -54.8(6) . . . . ?
O20 Sr P11 Si11 -169.3(3) . . . . ?
O10 Sr P11 Si11 -20.3(2) . . . . ?
O30 Sr P11 Si11 -94.1(3) . . . . ?
N13 Sr P11 Si11 115.7(3) . . . . ?
N23 Sr P11 Si11 52.0(3) . . . . ?
P21 Sr P11 Si11 -125.4(5) . . . . ?
C12 Sr P11 Si11 107.5(3) . . . . ?
C22 Sr P11 Si11 52.7(5) . . . . ?
Si11 P11 C12 N13 -162.4(7) . . . . ?
Sr P11 C12 N13 -16.1(7) . . . . ?
Si11 P11 C12 C121 21.5(6) . . . . ?
Sr P11 C12 C121 167.8(6) . . . . ?
Si11 P11 C12 Sr -146.23(15) . . . . ?
Sr P11 C12 Sr 0.000(1) . . . . ?
O20 Sr C12 N13 68.6(7) . . . . ?
O10 Sr C12 N13 -141.9(6) . . . . ?
O30 Sr C12 N13 137.1(6) . . . . ?
N13 Sr C12 N13 0.000(5) . . . . ?
N23 Sr C12 N13 -57.6(7) . . . . ?
P21 Sr C12 N13 -3.2(8) . . . . ?
P11 Sr C12 N13 162.1(8) . . . . ?
C22 Sr C12 N13 -43.3(7) . . . . ?
O20 Sr C12 C121 144.0(47) . . . . ?
O10 Sr C12 C121 -66.6(47) . . . . ?
O30 Sr C12 C121 -147.5(46) . . . . ?
N13 Sr C12 C121 75.4(47) . . . . ?
N23 Sr C12 C121 17.8(48) . . . . ?
P21 Sr C12 C121 72.1(47) . . . . ?
P11 Sr C12 C121 -122.5(48) . . . . ?
C22 Sr C12 C121 32.1(48) . . . . ?
O20 Sr C12 P11 -93.5(4) . . . . ?
O10 Sr C12 P11 55.9(3) . . . . ?
O30 Sr C12 P11 -25.0(4) . . . . ?
N13 Sr C12 P11 -162.1(8) . . . . ?
N23 Sr C12 P11 140.3(3) . . . . ?
P21 Sr C12 P11 -165.4(2) . . . . ?
P11 Sr C12 P11 0.000(3) . . . . ?
C22 Sr C12 P11 154.6(3) . . . . ?
C121 C12 N13 Si13 8.3(14) . . . . ?
P11 C12 N13 Si13 -167.5(4) . . . . ?
Sr C12 N13 Si13 173.2(10) . . . . ?
C121 C12 N13 Sr -164.9(6) . . . . ?
P11 C12 N13 Sr 19.3(8) . . . . ?
Sr C12 N13 Sr 0.000(2) . . . . ?
O20 Sr N13 C12 -107.4(7) . . . . ?
O10 Sr N13 C12 45.5(8) . . . . ?
O30 Sr N13 C12 -55.8(8) . . . . ?
N23 Sr N13 C12 127.1(6) . . . . ?
P21 Sr N13 C12 178.0(5) . . . . ?
P11 Sr N13 C12 -11.9(5) . . . . ?
C12 Sr N13 C12 0.000(4) . . . . ?
C22 Sr N13 C12 145.2(6) . . . . ?
O20 Sr N13 Si13 79.1(5) . . . . ?
O10 Sr N13 Si13 -128.1(5) . . . . ?
O30 Sr N13 Si13 130.6(5) . . . . ?
N23 Sr N13 Si13 -46.5(5) . . . . ?
P21 Sr N13 Si13 4.4(6) . . . . ?
P11 Sr N13 Si13 174.5(6) . . . . ?
C12 Sr N13 Si13 -173.6(10) . . . . ?
C22 Sr N13 Si13 -28.4(6) . . . . ?
C12 P11 Si11 C113 -61.8(6) . . . . ?
Sr P11 Si11 C113 -159.4(5) . . . . ?
C12 P11 Si11 C111 -179.3(4) . . . . ?
Sr P11 Si11 C111 83.1(4) . . . . ?
C12 P11 Si11 C112 65.7(5) . . . . ?
Sr P11 Si11 C112 -31.9(5) . . . . ?
N13 C12 C121 C126 83.7(16) . . . . ?
P11 C12 C121 C126 -100.4(12) . . . . ?
Sr C12 C121 C126 17.2(55) . . . . ?
N13 C12 C121 C122 -94.3(14) . . . . ?
P11 C12 C121 C122 81.6(14) . . . . ?
Sr C12 C121 C122 -160.8(40) . . . . ?
C126 C121 C122 C123 0.9(20) . . . . ?
C12 C121 C122 C123 179.0(13) . . . . ?
C121 C122 C123 C124 0.4(22) . . . . ?
C122 C123 C124 C125 0.6(26) . . . . ?
C123 C124 C125 C126 -2.8(25) . . . . ?
C122 C121 C126 C125 -3.2(21) . . . . ?
C12 C121 C126 C125 178.8(14) . . . . ?
C124 C125 C126 C121 4.2(22) . . . . ?
C12 N13 Si13 C132 179.0(9) . . . . ?
Sr N13 Si13 C132 -8.9(6) . . . . ?
C12 N13 Si13 C133 63.3(11) . . . . ?
Sr N13 Si13 C133 -124.7(7) . . . . ?
C12 N13 Si13 C131 -60.6(10) . . . . ?
Sr N13 Si13 C131 111.4(6) . . . . ?
O20 Sr P21 C22 -137.6(4) . . . . ?
O10 Sr P21 C22 74.0(4) . . . . ?
O30 Sr P21 C22 147.1(4) . . . . ?
N13 Sr P21 C22 -68.5(4) . . . . ?
N23 Sr P21 C22 0.9(4) . . . . ?
P11 Sr P21 C22 178.6(6) . . . . ?
C12 Sr P21 C22 -66.9(5) . . . . ?
C22 Sr P21 C22 0.000(2) . . . . ?
O20 Sr P21 Si21 -20.6(4) . . . . ?
O10 Sr P21 Si21 -169.0(4) . . . . ?
O30 Sr P21 Si21 -96.0(4) . . . . ?
N13 Sr P21 Si21 48.5(4) . . . . ?
N23 Sr P21 Si21 117.8(5) . . . . ?
P11 Sr P21 Si21 -64.4(8) . . . . ?
C12 Sr P21 Si21 50.1(5) . . . . ?
C22 Sr P21 Si21 117.0(6) . . . . ?
Si21 P21 C22 N23 -159.3(8) . . . . ?
Sr P21 C22 N23 -1.7(8) . . . . ?
Si21 P21 C22 C221 22.5(9) . . . . ?
Sr P21 C22 C221 -179.8(9) . . . . ?
Si21 P21 C22 Sr -157.7(2) . . . . ?
Sr P21 C22 Sr 0.000(1) . . . . ?
O20 Sr C22 N23 -135.5(7) . . . . ?
O10 Sr C22 N23 72.3(7) . . . . ?
O30 Sr C22 N23 142.8(7) . . . . ?
N13 Sr C22 N23 -53.2(8) . . . . ?
N23 Sr C22 N23 0.000(4) . . . . ?
P21 Sr C22 N23 178.2(9) . . . . ?
P11 Sr C22 N23 -1.3(10) . . . . ?
C12 Sr C22 N23 -36.8(9) . . . . ?
O20 Sr C22 C221 -135.3(63) . . . . ?
O10 Sr C22 C221 72.5(64) . . . . ?
O30 Sr C22 C221 143.0(63) . . . . ?
N13 Sr C22 C221 -52.9(64) . . . . ?
N23 Sr C22 C221 0.3(60) . . . . ?
P21 Sr C22 C221 178.4(66) . . . . ?
P11 Sr C22 C221 -1.1(67) . . . . ?
C12 Sr C22 C221 -36.6(65) . . . . ?
O20 Sr C22 P21 46.3(4) . . . . ?
O10 Sr C22 P21 -105.9(3) . . . . ?
O30 Sr C22 P21 -35.4(4) . . . . ?
N13 Sr C22 P21 128.7(4) . . . . ?
N23 Sr C22 P21 -178.2(9) . . . . ?
P21 Sr C22 P21 0.000(2) . . . . ?
P11 Sr C22 P21 -179.5(2) . . . . ?
C12 Sr C22 P21 145.0(4) . . . . ?
C221 C22 N23 Si23 4.6(16) . . . . ?
P21 C22 N23 Si23 -173.5(6) . . . . ?
Sr C22 N23 Si23 -175.5(12) . . . . ?
C221 C22 N23 Sr -180.0(8) . . . . ?
P21 C22 N23 Sr 1.9(10) . . . . ?
Sr C22 N23 Sr 0.000(2) . . . . ?
O20 Sr N23 C22 54.0(7) . . . . ?
O10 Sr N23 C22 -104.7(7) . . . . ?
O30 Sr N23 C22 -45.9(9) . . . . ?
N13 Sr N23 C22 131.5(7) . . . . ?
P21 Sr N23 C22 -1.2(6) . . . . ?
P11 Sr N23 C22 179.3(6) . . . . ?
C12 Sr N23 C22 150.4(7) . . . . ?
C22 Sr N23 C22 0.000(4) . . . . ?
O20 Sr N23 Si23 -130.3(5) . . . . ?
O10 Sr N23 Si23 71.0(5) . . . . ?
O30 Sr N23 Si23 129.8(4) . . . . ?
N13 Sr N23 Si23 -52.8(6) . . . . ?
P21 Sr N23 Si23 174.5(6) . . . . ?
P11 Sr N23 Si23 -5.1(7) . . . . ?
C12 Sr N23 Si23 -33.9(6) . . . . ?
C22 Sr N23 Si23 175.7(11) . . . . ?
C22 P21 Si21 C213 46.8(6) . . . . ?
Sr P21 Si21 C213 -64.3(7) . . . . ?
C22 P21 Si21 C211 163.9(5) . . . . ?
Sr P21 Si21 C211 52.8(6) . . . . ?
C22 P21 Si21 C21A -58.3(12) . . . . ?
Sr P21 Si21 C21A -169.4(12) . . . . ?
C22 P21 Si21 C212 -89.2(7) . . . . ?
Sr P21 Si21 C212 159.7(7) . . . . ?
N23 C22 C221 C222 69.2(17) . . . . ?
P21 C22 C221 C222 -112.7(10) . . . . ?
Sr C22 C221 C222 69.0(70) . . . . ?
N23 C22 C221 C226 -105.3(11) . . . . ?
P21 C22 C221 C226 72.8(13) . . . . ?
Sr C22 C221 C226 -105.5(60) . . . . ?
C226 C221 C222 C223 -2.8(19) . . . . ?
C22 C221 C222 C223 -177.4(12) . . . . ?
C221 C222 C223 C224 2.8(21) . . . . ?
C222 C223 C224 C225 -1.2(23) . . . . ?
C223 C224 C225 C226 -0.2(26) . . . . ?
C224 C225 C226 C221 0.1(23) . . . . ?
C222 C221 C226 C225 1.3(17) . . . . ?
C22 C221 C226 C225 176.2(11) . . . . ?
C22 N23 Si23 C232 -77.9(10) . . . . ?
Sr N23 Si23 C232 107.5(6) . . . . ?
C22 N23 Si23 C233 45.5(13) . . . . ?
Sr N23 Si23 C233 -129.1(7) . . . . ?
C22 N23 Si23 C231 163.7(10) . . . . ?
Sr N23 Si23 C231 -10.9(6) . . . . ?
O20 Sr O10 C104 73.8(11) . . . . ?
O30 Sr O10 C104 84.3(11) . . . . ?
N13 Sr O10 C104 -48.6(12) . . . . ?
N23 Sr O10 C104 -140.1(11) . . . . ?
P21 Sr O10 C104 166.5(11) . . . . ?
P11 Sr O10 C104 -5.0(11) . . . . ?
C12 Sr O10 C104 -32.1(11) . . . . ?
C22 Sr O10 C104 -162.1(11) . . . . ?
O20 Sr O10 C101 -100.1(9) . . . . ?
O30 Sr O10 C101 -89.6(7) . . . . ?
N13 Sr O10 C101 137.5(7) . . . . ?
N23 Sr O10 C101 46.0(7) . . . . ?
P21 Sr O10 C101 -7.4(7) . . . . ?
P11 Sr O10 C101 -178.9(7) . . . . ?
C12 Sr O10 C101 154.0(7) . . . . ?
C22 Sr O10 C101 24.0(7) . . . . ?
C104 O10 C101 C102 -31.1(14) . . . . ?
Sr O10 C101 C102 144.0(9) . . . . ?
O10 C101 C102 C103 23.2(14) . . . . ?
C101 C102 C103 C104 -7.1(17) . . . . ?
C101 O10 C104 C103 28.3(17) . . . . ?
Sr O10 C104 C103 -146.4(9) . . . . ?
C102 C103 C104 O10 -12.2(19) . . . . ?
O10 Sr O20 C204 67.3(20) . . . . ?
O30 Sr O20 C204 56.8(18) . . . . ?
N13 Sr O20 C204 -158.6(19) . . . . ?
N23 Sr O20 C204 -69.9(18) . . . . ?
P21 Sr O20 C204 -27.3(18) . . . . ?
P11 Sr O20 C204 146.6(18) . . . . ?
C12 Sr O20 C204 179.9(19) . . . . ?
C22 Sr O20 C204 -50.4(18) . . . . ?
O10 Sr O20 C20A 101.6(20) . . . . ?
O30 Sr O20 C20A 91.2(18) . . . . ?
N13 Sr O20 C20A -124.3(19) . . . . ?
N23 Sr O20 C20A -35.6(19) . . . . ?
P21 Sr O20 C20A 7.0(19) . . . . ?
P11 Sr O20 C20A -179.1(19) . . . . ?
C12 Sr O20 C20A -145.8(19) . . . . ?
C22 Sr O20 C20A -16.0(19) . . . . ?
O10 Sr O20 C201 -89.3(11) . . . . ?
O30 Sr O20 C201 -99.8(11) . . . . ?
N13 Sr O20 C201 44.8(11) . . . . ?
N23 Sr O20 C201 133.5(11) . . . . ?
P21 Sr O20 C201 176.1(11) . . . . ?
P11 Sr O20 C201 -10.0(11) . . . . ?
C12 Sr O20 C201 23.3(11) . . . . ?
C22 Sr O20 C201 153.0(11) . . . . ?
C204 O20 C201 C202 -25.5(23) . . . . ?
C20A O20 C201 C202 -53.7(20) . . . . ?
Sr O20 C201 C202 134.5(11) . . . . ?
O20 C201 C202 C203 25.4(18) . . . . ?
C201 C202 C203 C204 -16.5(23) . . . . ?
C201 C202 C203 C20A 7.7(20) . . . . ?
C202 C203 C204 O20 1.8(29) . . . . ?
C20A C203 C204 O20 -78.7(44) . . . . ?
C20A O20 C204 C203 95.9(37) . . . . ?
C201 O20 C204 C203 14.6(28) . . . . ?
Sr O20 C204 C203 -145.8(15) . . . . ?
C204 O20 C20A C203 -52.3(29) . . . . ?
C201 O20 C20A C203 53.1(14) . . . . ?
Sr O20 C20A C203 -135.9(11) . . . . ?
C204 C203 C20A O20 68.0(48) . . . . ?
C202 C203 C20A O20 -37.7(17) . . . . ?
O20 Sr O30 C304 78.6(13) . . . . ?
O10 Sr O30 C304 -95.7(14) . . . . ?
N13 Sr O30 C304 27.0(15) . . . . ?
N23 Sr O30 C304 -156.6(13) . . . . ?
P21 Sr O30 C304 167.8(13) . . . . ?
P11 Sr O30 C304 -7.7(13) . . . . ?
C12 Sr O30 C304 5.7(14) . . . . ?
C22 Sr O30 C304 -173.9(13) . . . . ?
O20 Sr O30 C30A -122.1(17) . . . . ?
O10 Sr O30 C30A 63.6(16) . . . . ?
N13 Sr O30 C30A -173.8(16) . . . . ?
N23 Sr O30 C30A 2.6(17) . . . . ?
P21 Sr O30 C30A -33.0(16) . . . . ?
P11 Sr O30 C30A 151.6(16) . . . . ?
C12 Sr O30 C30A 165.0(16) . . . . ?
C22 Sr O30 C30A -14.6(17) . . . . ?
O20 Sr O30 C301 -83.2(13) . . . . ?
O10 Sr O30 C301 102.4(13) . . . . ?
N13 Sr O30 C301 -134.9(14) . . . . ?
N23 Sr O30 C301 41.5(14) . . . . ?
P21 Sr O30 C301 5.9(13) . . . . ?
P11 Sr O30 C301 -169.5(13) . . . . ?
C12 Sr O30 C301 -156.1(13) . . . . ?
C22 Sr O30 C301 24.2(13) . . . . ?
C304 O30 C301 C302 24.9(20) . . . . ?
C30A O30 C301 C302 -66.6(34) . . . . ?
Sr O30 C301 C302 -171.0(10) . . . . ?
O30 C301 C302 C303 -22.2(22) . . . . ?
C304 O30 C30A C30B 7.2(28) . . . . ?
C301 O30 C30A C30B 105.7(38) . . . . ?
Sr O30 C30A C30B -154.9(20) . . . . ?
O30 C30A C30B C303 -24.1(35) . . . . ?
C301 C302 C303 C304 12.2(24) . . . . ?
C301 C302 C303 C30B 93.3(35) . . . . ?
C30A C30B C303 C304 30.7(34) . . . . ?
C30A C30B C303 C302 -75.0(49) . . . . ?
C30A O30 C304 C303 13.9(22) . . . . ?
C301 O30 C304 C303 -18.5(22) . . . . ?
Sr O30 C304 C303 176.8(10) . . . . ?
C302 C303 C304 O30 3.5(23) . . . . ?
C30B C303 C304 O30 -26.9(28) . . . . ?
C014 O01 C011 C012 -10.0(24) . . . . ?
O01 C011 C012 C013 5.8(20) . . . . ?
C011 C012 C013 C014 -0.4(25) . . . . ?
C012 C013 C014 O01 -6.8(28) . . . . ?
C011 O01 C014 C013 10.8(27) . . . . ?
